data_7046212
loop_
_publ_author_name
'Gitlina, Anastasia Yu'
'Ivonina, Maria V.'
'Sizov, Vladimir V.'
'Starova, Galina L.'
'Pushkarev, Anatoly P.'
'Volyniuk, Dmytro'
'Tunik, Sergey P.'
'Koshevoy, Igor O.'
'Grachova, Elena V.'

_publ_section_title
;
 A rare example of a compact heteroleptic cyclometalated iridium(iii)
 complex demonstrating well-separated dual emission.
;
_journal_issue 22
_journal_name_full 'Dalton transactions (Cambridge, England : 2003)'
_journal_page_first 7578
_journal_page_last 7586
_journal_paper_doi 10.1039/c8dt01336e
_journal_volume 47
_journal_year 2018
_chemical_formula_moiety 'C40 H28 Ir N4, F6 P, C H2 Cl2'
_chemical_formula_sum 'C41 H30 Cl2 F6 Ir N4 P'
_chemical_formula_weight 986.76
_space_group_crystal_system monoclinic
_space_group_IT_number 14
_space_group_name_Hall '-P 2ybc'
_space_group_name_H-M_alt 'P 1 21/c 1'
_symmetry_space_group_name_Hall '-P 2ybc'
_symmetry_space_group_name_H-M 'P 1 21/c 1'
_atom_sites_solution_hydrogens geom
_audit_creation_date 2018-04-17
_audit_creation_method
;
Olex2 1.2
(compiled 2018.04.03 svn.r3497 for OlexSys, GUI svn.r5486)
;
_audit_update_record
;
2018-04-17 deposited with the CCDC.
2018-05-02 downloaded from the CCDC.
;
_cell_angle_alpha 90
_cell_angle_beta 98.0557(13)
_cell_angle_gamma 90
_cell_formula_units_Z 8
_cell_length_a 18.8332(3)
_cell_length_b 37.4125(5)
_cell_length_c 10.84780(14)
_cell_measurement_reflns_used 13986
_cell_measurement_temperature 100(2)
_cell_measurement_theta_max 76.0230
_cell_measurement_theta_min 3.3390
_cell_volume 7567.91(19)
_computing_cell_refinement
;
CrysAlisPro, Agilent Technologies,
Version 1.171.37.35 (release 13-08-2014 CrysAlis171 .NET)
(compiled Aug 13 2014,18:06:01)
;
_computing_data_collection
;
CrysAlisPro, Agilent Technologies,
Version 1.171.37.35 (release 13-08-2014 CrysAlis171 .NET)
(compiled Aug 13 2014,18:06:01)
;
_computing_data_reduction
;
CrysAlisPro, Agilent Technologies,
Version 1.171.37.35 (release 13-08-2014 CrysAlis171 .NET)
(compiled Aug 13 2014,18:06:01)
;
_computing_molecular_graphics 'Olex2 (Dolomanov et al., 2009)'
_computing_publication_material 'Olex2 (Dolomanov et al., 2009)'
_computing_structure_refinement 'ShelXL (Sheldrick, 2015)'
_diffrn_ambient_environment N~2~
_diffrn_ambient_temperature 100(2)
_diffrn_detector 'CCD plate'
_diffrn_detector_area_resol_mean 10.3829
_diffrn_detector_type Atlas
_diffrn_measured_fraction_theta_full 0.982
_diffrn_measured_fraction_theta_max 0.980
_diffrn_measurement_details
;
#__ type_ start__ end____ width___ exp.time_
  1 omega  -36.00   29.00   1.0000   15.0000
omega____ theta____ kappa____ phi______ frames
    -      -41.4354   38.0000 -120.0000 65

#__ type_ start__ end____ width___ exp.time_
  2 omega    2.00   30.00   1.0000   15.0000
omega____ theta____ kappa____ phi______ frames
    -      -41.4354   38.0000    0.0000 28

#__ type_ start__ end____ width___ exp.time_
  3 omega  -82.00   17.00   1.0000   15.0000
omega____ theta____ kappa____ phi______ frames
    -      -41.4354   19.0000    0.0000 99

#__ type_ start__ end____ width___ exp.time_
  4 omega   84.00  127.00   1.0000   15.0000
omega____ theta____ kappa____ phi______ frames
    -       41.4354  178.0000   30.0000 43

#__ type_ start__ end____ width___ exp.time_
  5 omega   47.00   87.00   1.0000   45.0000
omega____ theta____ kappa____ phi______ frames
    -      112.0000  -95.0000 -120.0000 40

#__ type_ start__ end____ width___ exp.time_
  6 omega   36.00   91.00   1.0000   45.0000
omega____ theta____ kappa____ phi______ frames
    -      112.0000  -30.0000 -150.0000 55

#__ type_ start__ end____ width___ exp.time_
  7 omega   69.00   95.00   1.0000   45.0000
omega____ theta____ kappa____ phi______ frames
    -      112.0000  -45.0000 -120.0000 26

#__ type_ start__ end____ width___ exp.time_
  8 omega  106.00  141.00   1.0000   45.0000
omega____ theta____ kappa____ phi______ frames
    -      112.0000  -61.0000  -60.0000 35

#__ type_ start__ end____ width___ exp.time_
  9 omega   91.00  154.00   1.0000   45.0000
omega____ theta____ kappa____ phi______ frames
    -      112.0000   61.0000  -30.0000 63

#__ type_ start__ end____ width___ exp.time_
 10 omega   57.00   88.00   1.0000   45.0000
omega____ theta____ kappa____ phi______ frames
    -      112.0000  -61.0000  -60.0000 31

#__ type_ start__ end____ width___ exp.time_
 11 omega   53.00  105.00   1.0000   45.0000
omega____ theta____ kappa____ phi______ frames
    -      112.0000  -95.0000  -90.0000 52

#__ type_ start__ end____ width___ exp.time_
 12 omega   53.00   94.00   1.0000   45.0000
omega____ theta____ kappa____ phi______ frames
    -      112.0000  -45.0000  120.0000 41

#__ type_ start__ end____ width___ exp.time_
 13 omega   65.00   91.00   1.0000   45.0000
omega____ theta____ kappa____ phi______ frames
    -      112.0000  -30.0000   30.0000 26

#__ type_ start__ end____ width___ exp.time_
 14 omega   40.00   80.00   1.0000   45.0000
omega____ theta____ kappa____ phi______ frames
    -      112.0000  -45.0000   30.0000 40

#__ type_ start__ end____ width___ exp.time_
 15 omega   97.00  150.00   1.0000   45.0000
omega____ theta____ kappa____ phi______ frames
    -      112.0000  125.0000  -90.0000 53
;
_diffrn_measurement_device 'four-circle diffractometer'
_diffrn_measurement_device_type 'SuperNova, Dual, Cu at zero, Atlas'
_diffrn_measurement_method '\w scans'
_diffrn_orient_matrix_UB_11 -0.0816879000
_diffrn_orient_matrix_UB_12 -0.0008086000
_diffrn_orient_matrix_UB_13 -0.0406454000
_diffrn_orient_matrix_UB_21 -0.0050983000
_diffrn_orient_matrix_UB_22 0.0393632000
_diffrn_orient_matrix_UB_23 0.0395602000
_diffrn_orient_matrix_UB_31 0.0110698000
_diffrn_orient_matrix_UB_32 0.0120968000
_diffrn_orient_matrix_UB_33 -0.1317334000
_diffrn_radiation_monochromator mirror
_diffrn_radiation_probe x-ray
_diffrn_radiation_type CuK\a
_diffrn_radiation_wavelength 1.54184
_diffrn_reflns_av_R_equivalents 0.0532
_diffrn_reflns_av_unetI/netI 0.0556
_diffrn_reflns_Laue_measured_fraction_full 0.982
_diffrn_reflns_Laue_measured_fraction_max 0.980
_diffrn_reflns_limit_h_max 22
_diffrn_reflns_limit_h_min -16
_diffrn_reflns_limit_k_max 45
_diffrn_reflns_limit_k_min -41
_diffrn_reflns_limit_l_max 11
_diffrn_reflns_limit_l_min -13
_diffrn_reflns_number 29043
_diffrn_reflns_point_group_measured_fraction_full 0.982
_diffrn_reflns_point_group_measured_fraction_max 0.980
_diffrn_reflns_theta_full 67.684
_diffrn_reflns_theta_max 70.000
_diffrn_reflns_theta_min 3.347
_diffrn_source 'sealed X-ray tube'
_diffrn_source_type 'SuperNova (Cu) X-ray Source'
_exptl_absorpt_coefficient_mu 9.106
_exptl_absorpt_correction_T_max 1.00000
_exptl_absorpt_correction_T_min 0.75439
_exptl_absorpt_correction_type multi-scan
_exptl_absorpt_process_details
;
CrysAlisPro, Agilent Technologies,
Version 1.171.37.35 (release 13-08-2014 CrysAlis171 .NET)
(compiled Aug 13 2014,18:06:01)
Empirical absorption correction using spherical harmonics,
 implemented in SCALE3 ABSPACK scaling algorithm.
;
_exptl_crystal_colour colorless
_exptl_crystal_density_diffrn 1.732
_exptl_crystal_description prizm
_exptl_crystal_F_000 3872
_exptl_crystal_size_max 0.22
_exptl_crystal_size_mid 0.16
_exptl_crystal_size_min 0.10
_refine_diff_density_max 3.749
_refine_diff_density_min -2.255
_refine_diff_density_rms 0.196
_refine_ls_extinction_method none
_refine_ls_goodness_of_fit_ref 1.047
_refine_ls_hydrogen_treatment constr
_refine_ls_matrix_type full
_refine_ls_number_parameters 991
_refine_ls_number_reflns 14068
_refine_ls_number_restraints 37
_refine_ls_restrained_S_all 1.046
_refine_ls_R_factor_all 0.0708
_refine_ls_R_factor_gt 0.0581
_refine_ls_shift/su_max 0.002
_refine_ls_shift/su_mean 0.000
_refine_ls_structure_factor_coef Fsqd
_refine_ls_weighting_details 'w=1/[\s^2^(Fo^2^)+(0.0729P)^2^+69.0601P] where P=(Fo^2^+2Fc^2^)/3'
_refine_ls_weighting_scheme calc
_refine_ls_wR_factor_gt 0.1416
_refine_ls_wR_factor_ref 0.1516
_reflns_Friedel_coverage 0.000
_reflns_number_gt 11834
_reflns_number_total 14068
_reflns_threshold_expression 'I > 2\s(I)'
_cod_data_source_file c8dt01336e2.cif
_cod_data_source_block 1
_cod_depositor_comments 'Adding full bibliography for 7046210--7046212.cif.'
_cod_original_cell_volume 7567.91(17)
_cod_database_code 7046212
_shelx_shelxl_version_number 2018/3
_chemical_oxdiff_formula 'C41 h28 N4 p1 ir1 f6'
_shelx_space_group_comment
;
The symmetry employed for this shelxl refinement is uniquely defined
by the following loop, which should always be used as a source of
symmetry information in preference to the above space-group names.
They are only intended as comments.
;
_reflns_odcompleteness_completeness 98.96
_reflns_odcompleteness_iscentric 1
_reflns_odcompleteness_theta 66.97
_olex2_refinement_description
;
1. Fixed Uiso
 At 1.2 times of:
  All C(H) groups, All C(H,H) groups
2. Restrained distances
 Cl2-C41
 1.75 with sigma of 0.005
3. Rigid body (RIGU) restrains
 C6A, C5A, C7A, C8A, C31A, C30A
 with sigma for 1-2 distances of 0.0004 and sigma for 1-3 distances of 0.0004
4.a Secondary CH2 refined with riding coordinates:
 C41A(H41A,H41B), C41(H41C,H41D)
4.b Aromatic/amide H refined with riding coordinates:
 C17(H17), C28A(H28A), C28(H28), C8A(H8A), C9(H9), C1(H1), C26A(H26A),
 C9A(H9A), C16(H16), C18(H18), C1A(H1A), C11A(H11A), C8(H8), C27(H27), C13(H13),
  C22(H22), C21(H21), C16A(H16A), C6A(H6A), C21A(H21A), C26(H26), C14(H14),
 C19(H19), C7A(H7A), C27A(H27A), C4A(H4A), C3(H3), C23A(H23A), C12(H12), C4(H4),
  C24(H24), C7(H7), C20(H20), C5A(H5A), C2(H2), C19A(H19A), C12A(H12A),
 C18A(H18A), C15(H15), C15A(H15A), C10(H10), C5(H5), C2A(H2A), C10A(H10A),
 C3A(H3A), C22A(H22A), C23(H23), C24A(H24A), C11(H11), C6(H6), C20A(H20A),
 C13A(H13A), C14A(H14A), C17A(H17A)
4.c :
 C25A(H25A), C25(H25)
;
_olex2_submission_special_instructions 'No special instructions were received'

loop_
_space_group_symop_operation_xyz
'x, y, z'
'-x, y+1/2, -z+1/2'
'-x, -y, -z'
'x, -y-1/2, z-1/2'

loop_
_atom_site_label
_atom_site_type_symbol
_atom_site_fract_x
_atom_site_fract_y
_atom_site_fract_z
_atom_site_U_iso_or_equiv
_atom_site_adp_type
_atom_site_occupancy
_atom_site_site_symmetry_order
_atom_site_calc_flag
_atom_site_refinement_flags_posn
_atom_site_refinement_flags_adp
Ir1 Ir 0.89585(2) 0.34048(2) 0.28247(3) 0.01416(9) Uani 1 1 d . .
Ir1A Ir 0.36237(2) 0.34321(2) 0.52784(3) 0.01434(9) Uani 1 1 d . .
P1A P 0.03230(9) 0.42433(4) 0.91412(16) 0.0174(3) Uani 1 1 d . .
P1 P 0.44434(13) 0.58580(6) 0.8733(2) 0.0334(5) Uani 1 1 d . .
Cl2A Cl 0.37414(14) 0.45834(7) 0.7295(2) 0.0479(6) Uani 1 1 d . .
Cl2 Cl 0.34788(13) 0.75525(7) 0.3958(3) 0.0500(6) Uani 1 1 d D .
Cl1A Cl 0.31851(16) 0.47301(6) 0.9627(2) 0.0512(6) Uani 1 1 d . .
Cl1 Cl 0.35070(16) 0.68516(8) 0.5180(4) 0.0729(9) Uani 1 1 d . .
F3A F 0.0425(2) 0.42096(11) 1.0630(4) 0.0251(9) Uani 1 1 d . .
C31A C 0.4345(4) 0.33026(16) 0.6764(6) 0.0157(10) Uani 1 1 d . U
F5A F 0.1048(2) 0.44770(12) 0.9227(4) 0.0311(10) Uani 1 1 d . .
F4A F -0.0139(2) 0.45977(11) 0.9213(4) 0.0286(10) Uani 1 1 d . .
F1A F 0.0798(2) 0.38856(11) 0.9081(4) 0.0260(9) Uani 1 1 d . .
F4 F 0.5172(3) 0.60379(13) 0.8469(5) 0.0383(11) Uani 1 1 d . .
F6A F 0.0229(2) 0.42717(12) 0.7657(4) 0.0273(9) Uani 1 1 d . .
F2A F -0.0390(2) 0.40040(11) 0.9057(4) 0.0259(9) Uani 1 1 d . .
F3 F 0.4719(3) 0.58665(15) 1.0199(5) 0.0479(14) Uani 1 1 d . .
F6 F 0.4095(3) 0.62482(15) 0.8814(5) 0.0440(13) Uani 1 1 d . .
N4A N 0.4084(3) 0.39368(14) 0.4930(6) 0.0167(11) Uani 1 1 d . .
C31 C 0.9733(4) 0.33226(17) 0.4274(6) 0.0175(14) Uani 1 1 d . .
N4 N 0.9245(3) 0.39438(13) 0.2468(5) 0.0147(11) Uani 1 1 d . .
F1 F 0.4172(3) 0.58455(17) 0.7281(5) 0.0506(14) Uani 1 1 d . .
F2 F 0.3718(3) 0.56705(17) 0.9025(6) 0.0542(16) Uani 1 1 d . .
N1A N 0.3113(3) 0.36444(15) 0.6688(6) 0.0186(12) Uani 1 1 d . .
C30 C 0.9568(4) 0.34571(17) 0.5420(7) 0.0220(15) Uani 1 1 d . .
C34 C 0.8626(3) 0.28936(17) 0.3038(6) 0.0163(13) Uani 1 1 d . .
F5 F 0.4802(4) 0.54683(14) 0.8649(6) 0.0502(14) Uani 1 1 d . .
C17 C 0.7653(4) 0.33496(18) 0.0765(7) 0.0194(14) Uani 1 1 d . .
H17 H 0.761629 0.311891 0.106955 0.023 Uiso 1 1 calc R .
C34A C 0.3186(3) 0.29434(17) 0.5412(6) 0.0151(13) Uani 1 1 d . .
N1 N 0.8450(3) 0.36134(14) 0.4237(6) 0.0191(12) Uani 1 1 d . .
N2A N 0.4128(3) 0.31628(15) 0.3981(6) 0.0177(12) Uani 1 1 d . .
C36A C 0.3759(4) 0.41210(18) 0.3915(7) 0.0187(14) Uani 1 1 d . .
C30A C 0.4163(4) 0.34187(16) 0.7928(7) 0.0171(11) Uani 1 1 d . U
C29A C 0.3459(4) 0.35995(17) 0.7858(6) 0.0168(13) Uani 1 1 d . .
C28A C 0.4707(4) 0.40650(17) 0.5538(6) 0.0180(14) Uani 1 1 d . .
H28A H 0.493002 0.393906 0.622393 0.022 Uiso 1 1 calc R .
C28 C 0.9761(4) 0.41271(18) 0.3175(7) 0.0192(14) Uani 1 1 d . .
H28 H 1.006477 0.400329 0.377833 0.023 Uiso 1 1 calc R .
C8A C 0.5015(4) 0.31398(18) 0.6769(7) 0.0202(11) Uani 1 1 d . U
H8A H 0.516017 0.306996 0.601996 0.024 Uiso 1 1 calc R .
C9 C 0.9919(4) 0.33190(18) 0.0830(7) 0.0193(14) Uani 1 1 d . .
H9 H 0.996833 0.356598 0.088735 0.023 Uiso 1 1 calc R .
C1 C 0.7791(4) 0.37511(18) 0.4059(7) 0.0235(15) Uani 1 1 d . .
H1 H 0.752890 0.374725 0.326535 0.028 Uiso 1 1 calc R .
C26A C 0.6423(4) 0.46018(18) 0.7927(7) 0.0222(15) Uani 1 1 d . .
H26A H 0.648131 0.458198 0.878996 0.027 Uiso 1 1 calc R .
C32 C 0.9404(4) 0.27886(18) 0.1451(7) 0.0204(15) Uani 1 1 d . .
C9A C 0.4587(4) 0.33146(19) 0.3291(7) 0.0211(14) Uani 1 1 d . .
H9A H 0.471503 0.355299 0.342625 0.025 Uiso 1 1 calc R .
C29 C 0.8845(4) 0.36149(18) 0.5382(7) 0.0206(14) Uani 1 1 d . .
C33A C 0.3415(4) 0.26852(19) 0.4600(7) 0.0210(15) Uani 1 1 d . .
C16 C 0.8180(4) 0.27708(18) 0.3844(7) 0.0207(15) Uani 1 1 d . .
H16 H 0.799567 0.293115 0.437238 0.025 Uiso 1 1 calc R .
C33 C 0.8920(4) 0.26440(18) 0.2267(7) 0.0196(14) Uani 1 1 d . .
C18 C 0.7171(4) 0.34583(19) -0.0238(8) 0.0255(16) Uani 1 1 d . .
H18 H 0.681853 0.330226 -0.060534 0.031 Uiso 1 1 calc R .
C35A C 0.3073(4) 0.3965(2) 0.3317(7) 0.0228(15) Uani 1 1 d . .
C1A C 0.2466(4) 0.37981(19) 0.6499(7) 0.0211(15) Uani 1 1 d . .
H1A H 0.223430 0.382734 0.569028 0.025 Uiso 1 1 calc R .
C32A C 0.3929(4) 0.28129(18) 0.3785(7) 0.0199(14) Uani 1 1 d . .
C11A C 0.4678(4) 0.2768(2) 0.2178(7) 0.0249(16) Uani 1 1 d . .
H11A H 0.486187 0.263778 0.156648 0.030 Uiso 1 1 calc R .
C8 C 1.0412(4) 0.31765(18) 0.4263(7) 0.0210(15) Uani 1 1 d . .
H8 H 1.054116 0.309223 0.351925 0.025 Uiso 1 1 calc R .
C37 C 0.9867(4) 0.44933(18) 0.3055(7) 0.0201(14) Uani 1 1 d . .
C36 C 0.8802(4) 0.41178(18) 0.1571(7) 0.0177(14) Uani 1 1 d . .
C27 C 1.0662(4) 0.45482(19) 0.5105(8) 0.0268(16) Uani 1 1 d . .
H27 H 1.046434 0.433917 0.537157 0.032 Uiso 1 1 calc R .
C13 C 0.8744(4) 0.22817(19) 0.2315(7) 0.0244(16) Uani 1 1 d . .
H13 H 0.893153 0.212000 0.179550 0.029 Uiso 1 1 calc R .
C22 C 0.9420(4) 0.46685(18) 0.2110(7) 0.0205(14) Uani 1 1 d . .
H22 H 0.947620 0.491208 0.198411 0.025 Uiso 1 1 calc R .
C21 C 0.8896(4) 0.44818(18) 0.1365(7) 0.0192(14) Uani 1 1 d . .
H21 H 0.860479 0.459795 0.072470 0.023 Uiso 1 1 calc R .
C37A C 0.5032(4) 0.43753(18) 0.5190(7) 0.0197(14) Uani 1 1 d . .
C16A C 0.2715(4) 0.28309(19) 0.6210(7) 0.0225(15) Uani 1 1 d . .
H16A H 0.256598 0.299236 0.677358 0.027 Uiso 1 1 calc R .
C6A C 0.5265(4) 0.3185(2) 0.8999(7) 0.0254(13) Uani 1 1 d . U
H6A H 0.556348 0.313555 0.973805 0.030 Uiso 1 1 calc R .
C38 C 1.0426(4) 0.46809(18) 0.3902(7) 0.0204(14) Uani 1 1 d . .
C21A C 0.4072(4) 0.44231(19) 0.3484(7) 0.0214(15) Uani 1 1 d . .
H21A H 0.385345 0.454127 0.277671 0.026 Uiso 1 1 calc R .
C26 C 1.1187(4) 0.47266(19) 0.5892(7) 0.0260(16) Uani 1 1 d . .
H26 H 1.134384 0.463392 0.667853 0.031 Uiso 1 1 calc R .
C14 C 0.8293(4) 0.21616(19) 0.3126(8) 0.0274(17) Uani 1 1 d . .
H14 H 0.818597 0.191955 0.316647 0.033 Uiso 1 1 calc R .
C19 C 0.7215(4) 0.3801(2) -0.0693(7) 0.0250(16) Uani 1 1 d . .
H19 H 0.688908 0.388268 -0.135706 0.030 Uiso 1 1 calc R .
C7A C 0.5463(4) 0.30819(19) 0.7872(7) 0.0211(12) Uani 1 1 d . U
H7A H 0.590441 0.297185 0.785625 0.025 Uiso 1 1 calc R .
C27A C 0.5807(4) 0.44719(18) 0.7235(7) 0.0205(14) Uani 1 1 d . .
H27A H 0.545845 0.436276 0.763448 0.025 Uiso 1 1 calc R .
C4A C 0.3150(4) 0.3720(2) 0.8874(7) 0.0238(15) Uani 1 1 d . .
H4A H 0.339157 0.369512 0.967798 0.029 Uiso 1 1 calc R .
C3 C 0.7887(5) 0.3908(2) 0.6207(9) 0.0346(19) Uani 1 1 d . .
H3 H 0.769776 0.401061 0.687135 0.041 Uiso 1 1 calc R .
C23A C 0.6234(4) 0.46652(18) 0.5344(7) 0.0210(14) Uani 1 1 d . .
H23A H 0.617020 0.468902 0.448191 0.025 Uiso 1 1 calc R .
C39 C 1.1485(4) 0.5044(2) 0.5520(8) 0.0250(16) Uani 1 1 d . .
C12 C 0.9759(4) 0.25933(18) 0.0642(7) 0.0227(15) Uani 1 1 d . .
H12 H 0.969831 0.234680 0.058560 0.027 Uiso 1 1 calc R .
C4 C 0.8561(5) 0.37642(19) 0.6376(7) 0.0276(17) Uani 1 1 d . .
H4 H 0.883021 0.376630 0.716279 0.033 Uiso 1 1 calc R .
C24 C 1.1235(4) 0.51785(19) 0.4356(8) 0.0250(16) Uani 1 1 d . .
H24 H 1.142133 0.539240 0.410366 0.030 Uiso 1 1 calc R .
C7 C 1.0900(4) 0.3155(2) 0.5345(8) 0.0297(18) Uani 1 1 d . .
H7 H 1.134808 0.305320 0.531693 0.036 Uiso 1 1 calc R .
C20 C 0.7762(4) 0.4022(2) -0.0126(7) 0.0239(15) Uani 1 1 d . .
H20 H 0.781321 0.425131 -0.042876 0.029 Uiso 1 1 calc R .
C5A C 0.4632(4) 0.33586(19) 0.9024(7) 0.0207(12) Uani 1 1 d . U
H5A H 0.451085 0.343822 0.977904 0.025 Uiso 1 1 calc R .
C2 C 0.7490(5) 0.3899(2) 0.5026(8) 0.0325(18) Uani 1 1 d . .
H2 H 0.702734 0.399136 0.489214 0.039 Uiso 1 1 calc R .
C19A C 0.1978(4) 0.3984(3) 0.1911(8) 0.038(2) Uani 1 1 d . .
H19A H 0.166468 0.410132 0.130499 0.045 Uiso 1 1 calc R .
C12A C 0.4206(4) 0.26124(19) 0.2894(7) 0.0213(15) Uani 1 1 d . .
H12A H 0.407702 0.237364 0.277504 0.026 Uiso 1 1 calc R .
C18A C 0.1805(4) 0.3653(3) 0.2342(8) 0.0351(19) Uani 1 1 d . .
H18A H 0.137926 0.354072 0.201273 0.042 Uiso 1 1 calc R .
C15 C 0.7998(4) 0.24057(19) 0.3886(8) 0.0279(17) Uani 1 1 d . .
H15 H 0.768328 0.232788 0.441792 0.033 Uiso 1 1 calc R .
C15A C 0.2458(4) 0.2477(2) 0.6182(8) 0.0256(16) Uani 1 1 d . .
H15A H 0.212857 0.240919 0.670268 0.031 Uiso 1 1 calc R .
C10 C 1.0280(4) 0.31337(19) 0.0015(7) 0.0225(15) Uani 1 1 d . .
H10 H 1.057302 0.325497 -0.046748 0.027 Uiso 1 1 calc R .
C5 C 1.0048(4) 0.34363(19) 0.6522(8) 0.0263(17) Uani 1 1 d . .
H5 H 0.992094 0.352209 0.726496 0.032 Uiso 1 1 calc R .
C39A C 0.6959(4) 0.47620(18) 0.7356(7) 0.0216(15) Uani 1 1 d . .
C2A C 0.2138(4) 0.3914(2) 0.7483(8) 0.0267(16) Uani 1 1 d . .
H2A H 0.168498 0.401686 0.734405 0.032 Uiso 1 1 calc R .
C10A C 0.4870(4) 0.3126(2) 0.2396(7) 0.0240(15) Uani 1 1 d . .
H10A H 0.518860 0.323477 0.193285 0.029 Uiso 1 1 calc R .
C3A C 0.2489(4) 0.3875(2) 0.8675(8) 0.0281(17) Uani 1 1 d . .
H3A H 0.227495 0.395418 0.934643 0.034 Uiso 1 1 calc R .
C22A C 0.4712(4) 0.45464(18) 0.4120(7) 0.0211(15) Uani 1 1 d . .
H22A H 0.493095 0.474604 0.382701 0.025 Uiso 1 1 calc R .
C23 C 1.0717(4) 0.5003(2) 0.3557(7) 0.0257(16) Uani 1 1 d . .
H23 H 1.055812 0.509979 0.277817 0.031 Uiso 1 1 calc R .
C38A C 0.5701(4) 0.45032(17) 0.5923(7) 0.0201(14) Uani 1 1 d . .
C24A C 0.6859(4) 0.47914(18) 0.6041(7) 0.0206(14) Uani 1 1 d . .
H24A H 0.721324 0.489562 0.564220 0.025 Uiso 1 1 calc R .
C11 C 1.0205(4) 0.2766(2) -0.0086(8) 0.0276(17) Uani 1 1 d . .
H11 H 1.044916 0.263713 -0.062833 0.033 Uiso 1 1 calc R .
C40 C 1.2044(4) 0.52248(19) 0.6353(7) 0.0241(16) Uani 1 1 d . .
C6 C 1.0725(5) 0.3284(2) 0.6488(7) 0.0288(17) Uani 1 1 d . .
H6 H 1.105484 0.326800 0.720932 0.035 Uiso 1 1 calc R .
C40A C 0.7609(4) 0.48948(19) 0.8075(7) 0.0236(15) Uani 1 1 d . .
C20A C 0.2622(4) 0.4140(2) 0.2391(7) 0.0299(18) Uani 1 1 d . .
H20A H 0.275230 0.435983 0.209409 0.036 Uiso 1 1 calc R .
C13A C 0.3169(4) 0.23321(19) 0.4583(7) 0.0234(15) Uani 1 1 d . .
H13A H 0.332401 0.216731 0.403659 0.028 Uiso 1 1 calc R .
C14A C 0.2694(4) 0.2229(2) 0.5383(9) 0.0325(19) Uani 1 1 d . .
H14A H 0.253419 0.199340 0.538332 0.039 Uiso 1 1 calc R .
C25A C 0.8137(5) 0.5008(2) 0.8635(8) 0.0335(19) Uani 1 1 d . .
H25A H 0.855666 0.509725 0.908041 0.040 Uiso 1 1 calc R .
C25 C 1.2500(5) 0.5361(2) 0.6993(8) 0.0316(18) Uani 1 1 d . .
H25 H 1.287039 0.547111 0.751271 0.038 Uiso 1 1 calc R .
C41A C 0.3950(6) 0.4693(3) 0.8891(10) 0.050(3) Uani 1 1 d . .
H41A H 0.426179 0.451040 0.930555 0.060 Uiso 1 1 calc R .
H41B H 0.420886 0.491803 0.896911 0.060 Uiso 1 1 calc R .
C41 C 0.3739(6) 0.7303(3) 0.5327(7) 0.056(3) Uani 1 1 d D .
H41C H 0.425470 0.732212 0.555310 0.068 Uiso 1 1 calc R .
H41D H 0.351630 0.740587 0.599899 0.068 Uiso 1 1 calc R .
N3 N 0.8171(3) 0.35634(14) 0.1318(5) 0.0155(11) Uani 1 1 d . .
N2 N 0.9497(3) 0.31503(14) 0.1544(5) 0.0148(11) Uani 1 1 d . .
N3A N 0.2891(3) 0.36442(16) 0.3762(5) 0.0201(12) Uani 1 1 d . .
C35 C 0.8226(4) 0.39010(18) 0.0877(7) 0.0190(14) Uani 1 1 d . .
C17A C 0.2275(4) 0.3488(2) 0.3275(7) 0.0276(17) Uani 1 1 d . .
H17A H 0.215842 0.326539 0.356771 0.033 Uiso 1 1 calc R .

loop_
_atom_site_aniso_label
_atom_site_aniso_U_11
_atom_site_aniso_U_22
_atom_site_aniso_U_33
_atom_site_aniso_U_23
_atom_site_aniso_U_13
_atom_site_aniso_U_12
Ir1 0.01427(15) 0.01021(14) 0.01651(16) 0.00036(10) -0.00302(11) 0.00085(9)
Ir1A 0.01121(15) 0.01563(15) 0.01394(16) 0.00043(10) -0.00601(11) 0.00095(10)
P1A 0.0153(8) 0.0168(8) 0.0182(9) 0.0005(6) -0.0038(7) -0.0005(6)
P1 0.0374(12) 0.0327(10) 0.0308(11) -0.0098(9) 0.0067(9) -0.0127(9)
Cl2A 0.0511(14) 0.0496(13) 0.0451(13) -0.0081(10) 0.0142(11) 0.0089(11)
Cl2 0.0370(12) 0.0472(12) 0.0646(16) -0.0120(11) 0.0028(11) 0.0071(10)
Cl1A 0.0707(17) 0.0388(11) 0.0490(14) -0.0112(10) 0.0252(13) -0.0078(11)
Cl1 0.0477(15) 0.0550(16) 0.122(3) 0.0043(17) 0.0330(18) 0.0021(12)
F3A 0.021(2) 0.031(2) 0.020(2) 0.0011(17) -0.0059(17) 0.0028(17)
C31A 0.0160(19) 0.012(2) 0.0153(17) -0.0005(17) -0.0095(15) -0.0042(17)
F5A 0.026(2) 0.030(2) 0.035(3) -0.001(2) -0.001(2) -0.0111(19)
F4A 0.032(2) 0.021(2) 0.031(2) 0.0054(18) 0.001(2) 0.0072(18)
F1A 0.022(2) 0.023(2) 0.033(2) 0.0019(18) 0.0035(18) 0.0057(17)
F4 0.039(3) 0.031(2) 0.046(3) -0.002(2) 0.010(2) -0.008(2)
F6A 0.034(2) 0.032(2) 0.013(2) 0.0024(17) -0.0053(18) -0.0002(19)
F2A 0.019(2) 0.030(2) 0.027(2) 0.0019(18) -0.0041(17) -0.0055(17)
F3 0.068(4) 0.044(3) 0.031(3) -0.005(2) 0.004(3) -0.016(3)
F6 0.042(3) 0.047(3) 0.044(3) -0.010(2) 0.012(2) 0.000(2)
N4A 0.013(3) 0.013(2) 0.022(3) 0.000(2) -0.004(2) 0.001(2)
C31 0.021(3) 0.012(3) 0.017(3) 0.001(2) -0.006(3) -0.001(3)
N4 0.018(3) 0.008(2) 0.018(3) 0.002(2) 0.001(2) -0.002(2)
F1 0.047(3) 0.068(4) 0.034(3) -0.013(3) -0.001(3) 0.003(3)
F2 0.054(4) 0.063(4) 0.046(3) -0.017(3) 0.011(3) -0.028(3)
N1A 0.011(3) 0.016(3) 0.027(3) -0.008(2) -0.001(2) -0.001(2)
C30 0.029(4) 0.012(3) 0.023(4) 0.002(3) -0.004(3) -0.006(3)
C34 0.012(3) 0.017(3) 0.019(3) -0.001(3) -0.001(3) -0.004(2)
F5 0.072(4) 0.029(3) 0.050(3) -0.007(2) 0.012(3) -0.009(3)
C17 0.016(3) 0.017(3) 0.023(4) 0.000(3) -0.004(3) 0.001(3)
C34A 0.006(3) 0.021(3) 0.017(3) 0.001(3) -0.005(2) -0.003(2)
N1 0.022(3) 0.010(2) 0.027(3) -0.004(2) 0.007(3) 0.000(2)
N2A 0.012(3) 0.015(3) 0.024(3) -0.008(2) -0.004(2) 0.007(2)
C36A 0.017(3) 0.019(3) 0.020(3) 0.004(3) 0.000(3) 0.004(3)
C30A 0.018(2) 0.015(3) 0.0151(18) -0.0004(15) -0.0092(14) -0.0033(18)
C29A 0.017(3) 0.015(3) 0.017(3) 0.001(2) -0.004(3) -0.005(2)
C28A 0.021(3) 0.016(3) 0.015(3) 0.004(3) -0.005(3) 0.002(3)
C28 0.022(4) 0.018(3) 0.019(3) 0.001(3) 0.004(3) 0.002(3)
C8A 0.017(2) 0.020(3) 0.0202(18) 0.0020(18) -0.0078(15) -0.0004(18)
C9 0.011(3) 0.018(3) 0.026(4) 0.003(3) -0.006(3) -0.005(3)
C1 0.024(4) 0.016(3) 0.030(4) -0.002(3) 0.001(3) 0.007(3)
C26A 0.028(4) 0.020(3) 0.017(4) -0.001(3) -0.001(3) 0.004(3)
C32 0.019(3) 0.013(3) 0.026(4) 0.004(3) -0.004(3) 0.001(3)
C9A 0.015(3) 0.024(3) 0.024(4) 0.002(3) 0.000(3) -0.004(3)
C29 0.027(4) 0.014(3) 0.019(4) 0.000(3) 0.000(3) -0.006(3)
C33A 0.015(3) 0.025(3) 0.020(4) 0.001(3) -0.008(3) 0.000(3)
C16 0.018(3) 0.014(3) 0.032(4) 0.000(3) 0.007(3) -0.002(3)
C33 0.017(3) 0.015(3) 0.026(4) 0.002(3) 0.000(3) 0.001(3)
C18 0.020(4) 0.022(3) 0.032(4) -0.004(3) -0.003(3) 0.000(3)
C35A 0.018(3) 0.026(4) 0.021(4) 0.002(3) -0.006(3) 0.004(3)
C1A 0.014(3) 0.023(3) 0.025(4) -0.004(3) -0.003(3) 0.004(3)
C32A 0.012(3) 0.020(3) 0.024(4) 0.000(3) -0.009(3) 0.002(3)
C11A 0.030(4) 0.031(4) 0.012(3) 0.002(3) -0.002(3) 0.006(3)
C8 0.019(3) 0.018(3) 0.023(4) 0.007(3) -0.008(3) -0.004(3)
C37 0.019(3) 0.016(3) 0.025(4) 0.001(3) 0.000(3) 0.002(3)
C36 0.014(3) 0.017(3) 0.020(4) -0.002(3) -0.004(3) 0.004(3)
C27 0.028(4) 0.016(3) 0.034(4) -0.001(3) -0.002(3) -0.006(3)
C13 0.025(4) 0.017(3) 0.033(4) -0.007(3) 0.007(3) 0.001(3)
C22 0.021(3) 0.016(3) 0.023(4) 0.003(3) -0.002(3) -0.003(3)
C21 0.020(3) 0.018(3) 0.019(3) 0.003(3) 0.000(3) 0.004(3)
C37A 0.016(3) 0.015(3) 0.028(4) -0.001(3) 0.007(3) 0.003(3)
C16A 0.023(4) 0.018(3) 0.025(4) 0.001(3) -0.002(3) 0.000(3)
C6A 0.019(2) 0.034(3) 0.0202(18) 0.0010(19) -0.0068(16) 0.004(2)
C38 0.022(4) 0.014(3) 0.023(4) 0.000(3) -0.004(3) 0.004(3)
C21A 0.018(3) 0.021(3) 0.023(4) 0.005(3) -0.003(3) 0.005(3)
C26 0.034(4) 0.020(3) 0.022(4) -0.002(3) -0.002(3) 0.003(3)
C14 0.027(4) 0.015(3) 0.040(5) 0.004(3) 0.003(3) -0.006(3)
C19 0.020(4) 0.031(4) 0.021(4) 0.001(3) -0.007(3) 0.005(3)
C7A 0.016(2) 0.025(3) 0.0200(18) 0.0024(17) -0.0068(15) 0.001(2)
C27A 0.019(3) 0.021(3) 0.020(4) 0.003(3) -0.002(3) -0.002(3)
C4A 0.018(3) 0.027(4) 0.026(4) -0.001(3) -0.002(3) 0.004(3)
C3 0.043(5) 0.021(4) 0.042(5) -0.005(3) 0.015(4) -0.001(3)
C23A 0.020(3) 0.019(3) 0.023(4) 0.000(3) 0.000(3) -0.001(3)
C39 0.019(4) 0.024(3) 0.031(4) -0.005(3) -0.001(3) -0.002(3)
C12 0.025(4) 0.015(3) 0.028(4) -0.002(3) 0.005(3) 0.000(3)
C4 0.045(5) 0.019(3) 0.018(4) 0.000(3) 0.003(3) -0.002(3)
C24 0.021(4) 0.018(3) 0.033(4) 0.006(3) -0.005(3) -0.004(3)
C7 0.021(4) 0.024(4) 0.041(5) 0.009(3) -0.007(3) -0.003(3)
C20 0.022(4) 0.024(3) 0.025(4) 0.005(3) -0.002(3) 0.000(3)
C5A 0.016(2) 0.028(3) 0.0149(18) 0.0007(18) -0.0077(15) -0.0001(19)
C2 0.041(5) 0.025(4) 0.032(5) 0.002(3) 0.008(4) 0.009(3)
C19A 0.022(4) 0.053(5) 0.035(5) 0.017(4) -0.006(4) 0.010(4)
C12A 0.022(4) 0.021(3) 0.018(3) -0.003(3) -0.007(3) 0.004(3)
C18A 0.018(4) 0.053(5) 0.030(4) 0.005(4) -0.012(3) -0.001(4)
C15 0.033(4) 0.017(3) 0.036(4) 0.002(3) 0.015(4) -0.003(3)
C15A 0.020(4) 0.024(4) 0.034(4) 0.003(3) 0.007(3) -0.004(3)
C10 0.020(4) 0.024(4) 0.022(4) -0.002(3) -0.002(3) 0.002(3)
C5 0.031(4) 0.022(4) 0.024(4) -0.003(3) -0.004(3) -0.010(3)
C39A 0.020(3) 0.018(3) 0.025(4) 0.001(3) -0.006(3) 0.001(3)
C2A 0.018(4) 0.026(4) 0.034(4) 0.001(3) 0.000(3) 0.004(3)
C10A 0.027(4) 0.026(4) 0.019(4) -0.001(3) 0.003(3) 0.004(3)
C3A 0.026(4) 0.030(4) 0.029(4) 0.000(3) 0.006(3) 0.002(3)
C22A 0.025(4) 0.017(3) 0.020(4) 0.002(3) 0.001(3) 0.007(3)
C23 0.023(4) 0.022(3) 0.028(4) 0.008(3) -0.007(3) -0.004(3)
C38A 0.025(4) 0.013(3) 0.022(4) -0.002(3) 0.002(3) 0.005(3)
C24A 0.020(3) 0.018(3) 0.024(4) 0.000(3) 0.005(3) -0.001(3)
C11 0.030(4) 0.023(4) 0.032(4) -0.006(3) 0.012(3) 0.007(3)
C40 0.022(4) 0.020(3) 0.030(4) 0.003(3) 0.004(3) 0.002(3)
C6 0.035(4) 0.031(4) 0.017(4) 0.008(3) -0.010(3) -0.012(3)
C40A 0.027(4) 0.021(3) 0.022(4) 0.003(3) 0.000(3) 0.000(3)
C20A 0.020(4) 0.042(4) 0.024(4) 0.011(3) -0.008(3) 0.006(3)
C13A 0.030(4) 0.022(3) 0.017(4) -0.005(3) 0.000(3) -0.002(3)
C14A 0.028(4) 0.021(4) 0.047(5) -0.003(3) -0.002(4) -0.008(3)
C25A 0.032(4) 0.031(4) 0.033(5) 0.009(3) -0.013(4) -0.006(3)
C25 0.028(4) 0.032(4) 0.034(5) -0.001(4) 0.003(4) -0.001(3)
C41A 0.054(6) 0.049(6) 0.048(6) -0.005(5) 0.014(5) -0.013(5)
C41 0.035(5) 0.071(7) 0.059(7) -0.023(6) -0.003(5) 0.010(5)
N3 0.011(3) 0.015(3) 0.018(3) -0.001(2) -0.006(2) 0.003(2)
N2 0.010(3) 0.014(3) 0.017(3) -0.005(2) -0.008(2) 0.004(2)
N3A 0.014(3) 0.028(3) 0.014(3) 0.002(2) -0.011(2) 0.005(2)
C35 0.014(3) 0.016(3) 0.027(4) 0.002(3) 0.002(3) 0.002(3)
C17A 0.018(4) 0.040(4) 0.020(4) 0.001(3) -0.012(3) -0.008(3)

loop_
_atom_type_symbol
_atom_type_description
_atom_type_scat_dispersion_real
_atom_type_scat_dispersion_imag
_atom_type_scat_source
C C 0.0181 0.0091 'International Tables Vol C Tables 4.2.6.8 and 6.1.1.4'
H H 0.0000 0.0000 'International Tables Vol C Tables 4.2.6.8 and 6.1.1.4'
N N 0.0311 0.0180 'International Tables Vol C Tables 4.2.6.8 and 6.1.1.4'
F F 0.0727 0.0534 'International Tables Vol C Tables 4.2.6.8 and 6.1.1.4'
P P 0.2955 0.4335 'International Tables Vol C Tables 4.2.6.8 and 6.1.1.4'
Ir Ir -4.7710 6.5667 'International Tables Vol C Tables 4.2.6.8 and 6.1.1.4'
Cl Cl 0.3639 0.7018 'International Tables Vol C Tables 4.2.6.8 and 6.1.1.4'

loop_
_geom_angle_atom_site_label_1
_geom_angle_atom_site_label_2
_geom_angle_atom_site_label_3
_geom_angle
C31 Ir1 N4 96.4(2)
C31 Ir1 C34 88.2(3)
C31 Ir1 N1 80.7(3)
C31 Ir1 N3 172.6(2)
C31 Ir1 N2 94.9(3)
C34 Ir1 N4 175.3(2)
C34 Ir1 N1 95.1(2)
C34 Ir1 N3 99.0(2)
C34 Ir1 N2 80.3(2)
N1 Ir1 N4 86.2(2)
N1 Ir1 N3 96.8(2)
N3 Ir1 N4 76.4(2)
N2 Ir1 N4 98.8(2)
N2 Ir1 N1 173.8(2)
N2 Ir1 N3 88.1(2)
C31A Ir1A N4A 96.3(2)
C31A Ir1A N1A 80.4(3)
C31A Ir1A C34A 87.7(3)
C31A Ir1A N2A 96.0(3)
C31A Ir1A N3A 172.2(2)
N4A Ir1A N3A 76.7(2)
N1A Ir1A N4A 91.9(2)
N1A Ir1A N3A 96.2(2)
C34A Ir1A N4A 173.9(2)
C34A Ir1A N1A 93.3(3)
C34A Ir1A N2A 80.7(3)
C34A Ir1A N3A 99.5(2)
N2A Ir1A N4A 94.2(2)
N2A Ir1A N1A 173.2(2)
N2A Ir1A N3A 88.0(2)
F3A P1A F5A 90.2(2)
F3A P1A F1A 89.3(2)
F3A P1A F2A 89.7(2)
F5A P1A F1A 89.0(2)
F4A P1A F3A 90.3(2)
F4A P1A F5A 90.5(3)
F4A P1A F1A 179.3(3)
F4A P1A F6A 90.5(2)
F4A P1A F2A 90.5(2)
F6A P1A F3A 179.2(3)
F6A P1A F5A 89.8(3)
F6A P1A F1A 89.9(2)
F6A P1A F2A 90.3(2)
F2A P1A F5A 178.9(3)
F2A P1A F1A 90.0(2)
F4 P1 F3 90.2(3)
F4 P1 F6 89.7(3)
F4 P1 F2 178.6(4)
F4 P1 F5 89.6(3)
F3 P1 F6 90.3(3)
F3 P1 F2 88.8(3)
F3 P1 F5 89.7(3)
F6 P1 F5 179.3(3)
F1 P1 F4 90.0(3)
F1 P1 F3 179.4(4)
F1 P1 F6 90.2(3)
F1 P1 F2 91.1(3)
F1 P1 F5 89.8(3)
F2 P1 F6 91.2(3)
F2 P1 F5 89.5(3)
C30A C31A Ir1A 114.7(5)
C8A C31A Ir1A 127.8(5)
C8A C31A C30A 117.3(6)
C36A N4A Ir1A 116.2(4)
C28A N4A Ir1A 125.1(4)
C28A N4A C36A 118.3(6)
C30 C31 Ir1 114.1(5)
C8 C31 Ir1 128.3(5)
C8 C31 C30 117.4(6)
C28 N4 Ir1 124.1(4)
C28 N4 C36 119.3(6)
C36 N4 Ir1 115.9(4)
C29A N1A Ir1A 115.5(5)
C1A N1A Ir1A 123.9(5)
C1A N1A C29A 120.4(6)
C31 C30 C29 115.6(6)
C5 C30 C31 122.5(7)
C5 C30 C29 121.9(7)
C16 C34 Ir1 127.7(5)
C16 C34 C33 118.7(6)
C33 C34 Ir1 113.6(5)
C18 C17 H17 118.8
N3 C17 H17 118.8
N3 C17 C18 122.5(7)
C33A C34A Ir1A 114.3(5)
C16A C34A Ir1A 128.4(5)
C16A C34A C33A 117.3(6)
C1 N1 Ir1 123.8(5)
C1 N1 C29 120.7(6)
C29 N1 Ir1 115.4(5)
C9A N2A Ir1A 124.4(5)
C9A N2A C32A 120.0(6)
C32A N2A Ir1A 115.4(5)
N4A C36A C35A 114.7(6)
N4A C36A C21A 121.3(6)
C21A C36A C35A 123.9(6)
C31A C30A C29A 114.8(6)
C5A C30A C31A 120.3(7)
C5A C30A C29A 124.9(7)
N1A C29A C30A 114.5(6)
N1A C29A C4A 120.1(6)
C4A C29A C30A 125.3(6)
N4A C28A H28A 118.3
N4A C28A C37A 123.4(6)
C37A C28A H28A 118.3
N4 C28 H28 118.3
N4 C28 C37 123.5(7)
C37 C28 H28 118.3
C31A C8A H8A 119.6
C7A C8A C31A 120.8(7)
C7A C8A H8A 119.6
C10 C9 H9 119.3
N2 C9 H9 119.3
N2 C9 C10 121.3(6)
N1 C1 H1 119.4
N1 C1 C2 121.3(7)
C2 C1 H1 119.4
C27A C26A H26A 119.4
C27A C26A C39A 121.1(7)
C39A C26A H26A 119.4
C12 C32 C33 125.9(6)
N2 C32 C33 114.0(6)
N2 C32 C12 120.1(7)
N2A C9A H9A 119.3
N2A C9A C10A 121.4(7)
C10A C9A H9A 119.3
N1 C29 C30 114.1(6)
N1 C29 C4 119.5(7)
C4 C29 C30 126.4(7)
C34A C33A C32A 115.7(6)
C13A C33A C34A 121.6(7)
C13A C33A C32A 122.7(7)
C34 C16 H16 119.4
C34 C16 C15 121.2(7)
C15 C16 H16 119.4
C34 C33 C32 116.3(6)
C13 C33 C34 120.1(7)
C13 C33 C32 123.6(7)
C17 C18 H18 120.3
C17 C18 C19 119.4(7)
C19 C18 H18 120.3
C20A C35A C36A 122.8(7)
N3A C35A C36A 116.2(6)
N3A C35A C20A 121.0(7)
N1A C1A H1A 119.5
N1A C1A C2A 121.0(7)
C2A C1A H1A 119.5
N2A C32A C33A 113.9(6)
N2A C32A C12A 120.3(7)
C12A C32A C33A 125.8(7)
C12A C11A H11A 120.7
C12A C11A C10A 118.6(7)
C10A C11A H11A 120.7
C31 C8 H8 119.5
C7 C8 C31 121.1(8)
C7 C8 H8 119.5
C28 C37 C22 116.8(7)
C28 C37 C38 120.6(6)
C22 C37 C38 122.6(6)
N4 C36 C21 120.3(6)
N4 C36 C35 115.9(6)
C21 C36 C35 123.7(6)
C38 C27 H27 119.8
C26 C27 H27 119.8
C26 C27 C38 120.5(7)
C33 C13 H13 119.7
C14 C13 C33 120.6(7)
C14 C13 H13 119.7
C37 C22 H22 119.9
C21 C22 C37 120.2(6)
C21 C22 H22 119.9
C36 C21 H21 120.1
C22 C21 C36 119.8(6)
C22 C21 H21 120.1
C28A C37A C38A 120.1(6)
C22A C37A C28A 117.2(7)
C22A C37A C38A 122.7(6)
C34A C16A H16A 119.4
C34A C16A C15A 121.2(7)
C15A C16A H16A 119.4
C7A C6A H6A 120.2
C5A C6A H6A 120.2
C5A C6A C7A 119.7(7)
C27 C38 C37 121.0(6)
C23 C38 C37 121.1(7)
C23 C38 C27 117.9(7)
C36A C21A H21A 120.5
C22A C21A C36A 119.1(7)
C22A C21A H21A 120.5
C27 C26 H26 119.6
C27 C26 C39 120.8(7)
C39 C26 H26 119.6
C13 C14 H14 120.2
C13 C14 C15 119.6(7)
C15 C14 H14 120.2
C18 C19 H19 121.0
C18 C19 C20 118.0(7)
C20 C19 H19 121.0
C8A C7A C6A 121.0(7)
C8A C7A H7A 119.5
C6A C7A H7A 119.5
C26A C27A H27A 119.7
C26A C27A C38A 120.6(7)
C38A C27A H27A 119.7
C29A C4A H4A 120.4
C3A C4A C29A 119.1(7)
C3A C4A H4A 120.4
C4 C3 H3 120.6
C4 C3 C2 118.9(8)
C2 C3 H3 120.6
C38A C23A H23A 119.6
C24A C23A H23A 119.6
C24A C23A C38A 120.7(7)
C26 C39 C40 120.0(7)
C24 C39 C26 118.4(7)
C24 C39 C40 121.6(7)
C32 C12 H12 120.0
C32 C12 C11 119.9(6)
C11 C12 H12 120.0
C29 C4 H4 119.8
C3 C4 C29 120.5(8)
C3 C4 H4 119.8
C39 C24 H24 119.3
C39 C24 C23 121.5(7)
C23 C24 H24 119.3
C8 C7 H7 119.5
C8 C7 C6 121.0(8)
C6 C7 H7 119.5
C19 C20 H20 119.9
C35 C20 C19 120.3(7)
C35 C20 H20 119.9
C30A C5A H5A 119.6
C6A C5A C30A 120.8(7)
C6A C5A H5A 119.6
C1 C2 C3 119.2(8)
C1 C2 H2 120.4
C3 C2 H2 120.4
C18A C19A H19A 120.4
C20A C19A H19A 120.4
C20A C19A C18A 119.2(7)
C32A C12A C11A 119.8(7)
C32A C12A H12A 120.1
C11A C12A H12A 120.1
C19A C18A H18A 120.5
C19A C18A C17A 119.1(8)
C17A C18A H18A 120.5
C16 C15 H15 120.1
C14 C15 C16 119.7(7)
C14 C15 H15 120.1
C16A C15A H15A 119.9
C14A C15A C16A 120.3(7)
C14A C15A H15A 119.9
C9 C10 H10 120.1
C9 C10 C11 119.8(7)
C11 C10 H10 120.1
C30 C5 H5 120.6
C30 C5 C6 118.8(8)
C6 C5 H5 120.6
C26A C39A C24A 118.6(7)
C26A C39A C40A 121.3(7)
C24A C39A C40A 120.0(7)
C1A C2A H2A 120.4
C3A C2A C1A 119.2(7)
C3A C2A H2A 120.4
C9A C10A C11A 119.8(7)
C9A C10A H10A 120.1
C11A C10A H10A 120.1
C4A C3A C2A 120.2(8)
C4A C3A H3A 119.9
C2A C3A H3A 119.9
C37A C22A H22A 119.7
C21A C22A C37A 120.6(7)
C21A C22A H22A 119.7
C38 C23 H23 119.6
C24 C23 C38 120.9(7)
C24 C23 H23 119.6
C27A C38A C37A 120.4(7)
C23A C38A C37A 120.9(7)
C23A C38A C27A 118.7(7)
C23A C24A C39A 120.3(7)
C23A C24A H24A 119.9
C39A C24A H24A 119.9
C12 C11 H11 120.7
C10 C11 C12 118.6(7)
C10 C11 H11 120.7
C25 C40 C39 177.8(9)
C7 C6 H6 120.4
C5 C6 C7 119.1(7)
C5 C6 H6 120.4
C25A C40A C39A 178.4(9)
C35A C20A H20A 120.2
C19A C20A C35A 119.5(8)
C19A C20A H20A 120.2
C33A C13A H13A 120.1
C14A C13A C33A 119.8(7)
C14A C13A H13A 120.1
C15A C14A C13A 119.8(7)
C15A C14A H14A 120.1
C13A C14A H14A 120.1
C40A C25A H25A 180.0
C40 C25 H25 180.0
Cl2A C41A H41A 109.1
Cl2A C41A H41B 109.1
Cl1A C41A Cl2A 112.4(6)
Cl1A C41A H41A 109.1
Cl1A C41A H41B 109.1
H41A C41A H41B 107.9
Cl2 C41 H41C 108.9
Cl2 C41 H41D 108.9
Cl1 C41 Cl2 113.4(5)
Cl1 C41 H41C 108.9
Cl1 C41 H41D 108.9
H41C C41 H41D 107.7
C17 N3 Ir1 124.3(5)
C17 N3 C35 118.9(6)
C35 N3 Ir1 116.8(4)
C9 N2 Ir1 123.9(5)
C9 N2 C32 120.2(6)
C32 N2 Ir1 115.8(5)
C35A N3A Ir1A 115.6(5)
C17A N3A Ir1A 124.8(5)
C17A N3A C35A 119.6(6)
C20 C35 C36 124.4(6)
N3 C35 C36 114.7(6)
N3 C35 C20 120.9(6)
C18A C17A H17A 119.2
N3A C17A C18A 121.5(8)
N3A C17A H17A 119.2

loop_
_geom_bond_atom_site_label_1
_geom_bond_atom_site_label_2
_geom_bond_distance
Ir1 C31 2.012(7)
Ir1 N4 2.137(5)
Ir1 C34 2.036(6)
Ir1 N1 2.070(6)
Ir1 N3 2.131(5)
Ir1 N2 2.064(6)
Ir1A C31A 2.016(6)
Ir1A N4A 2.134(5)
Ir1A N1A 2.075(6)
Ir1A C34A 2.019(6)
Ir1A N2A 2.067(6)
Ir1A N3A 2.146(5)
P1A F3A 1.605(4)
P1A F5A 1.613(5)
P1A F4A 1.594(4)
P1A F1A 1.616(4)
P1A F6A 1.598(4)
P1A F2A 1.606(4)
P1 F4 1.590(5)
P1 F3 1.603(6)
P1 F6 1.608(6)
P1 F1 1.587(6)
P1 F2 1.606(6)
P1 F5 1.615(6)
Cl2A C41A 1.768(11)
Cl2 C41 1.764(5)
Cl1A C41A 1.748(11)
Cl1 C41 1.746(11)
C31A C30A 1.422(10)
C31A C8A 1.401(10)
N4A C36A 1.368(9)
N4A C28A 1.351(9)
C31 C30 1.415(11)
C31 C8 1.393(10)
N4 C28 1.339(9)
N4 C36 1.356(9)
N1A C29A 1.354(9)
N1A C1A 1.337(9)
C30 C29 1.481(11)
C30 C5 1.396(11)
C34 C16 1.373(10)
C34 C33 1.417(10)
C17 H17 0.9300
C17 C18 1.377(11)
C17 N3 1.338(9)
C34A C33A 1.414(10)
C34A C16A 1.390(10)
N1 C1 1.333(9)
N1 C29 1.355(10)
N2A C9A 1.345(10)
N2A C32A 1.370(9)
C36A C35A 1.482(10)
C36A C21A 1.385(10)
C30A C29A 1.480(10)
C30A C5A 1.396(10)
C29A C4A 1.391(10)
C28A H28A 0.9300
C28A C37A 1.389(10)
C28 H28 0.9300
C28 C37 1.393(9)
C8A H8A 0.9300
C8A C7A 1.382(10)
C9 H9 0.9300
C9 C10 1.376(11)
C9 N2 1.342(9)
C1 H1 0.9300
C1 C2 1.377(11)
C26A H26A 0.9300
C26A C27A 1.379(10)
C26A C39A 1.392(11)
C32 C33 1.460(10)
C32 C12 1.384(11)
C32 N2 1.367(8)
C9A H9A 0.9300
C9A C10A 1.368(11)
C29 C4 1.386(11)
C33A C32A 1.478(11)
C33A C13A 1.399(10)
C16 H16 0.9300
C16 C15 1.411(10)
C33 C13 1.399(10)
C18 H18 0.9300
C18 C19 1.381(11)
C35A C20A 1.384(10)
C35A N3A 1.357(10)
C1A H1A 0.9300
C1A C2A 1.376(11)
C32A C12A 1.382(11)
C11A H11A 0.9300
C11A C12A 1.388(11)
C11A C10A 1.395(11)
C8 H8 0.9300
C8 C7 1.387(10)
C37 C22 1.395(10)
C37 C38 1.475(10)
C36 C21 1.395(9)
C36 C35 1.475(9)
C27 H27 0.9300
C27 C38 1.408(11)
C27 C26 1.384(11)
C13 H13 0.9300
C13 C14 1.381(11)
C22 H22 0.9300
C22 C21 1.375(10)
C21 H21 0.9300
C37A C22A 1.387(10)
C37A C38A 1.472(10)
C16A H16A 0.9300
C16A C15A 1.410(10)
C6A H6A 0.9300
C6A C7A 1.382(11)
C6A C5A 1.362(11)
C38 C23 1.395(10)
C21A H21A 0.9300
C21A C22A 1.382(10)
C26 H26 0.9300
C26 C39 1.397(11)
C14 H14 0.9300
C14 C15 1.396(11)
C19 H19 0.9300
C19 C20 1.393(10)
C7A H7A 0.9300
C27A H27A 0.9300
C27A C38A 1.414(10)
C4A H4A 0.9300
C4A C3A 1.363(11)
C3 H3 0.9300
C3 C4 1.366(12)
C3 C2 1.390(13)
C23A H23A 0.9300
C23A C38A 1.396(11)
C23A C24A 1.390(10)
C39 C24 1.378(11)
C39 C40 1.455(10)
C12 H12 0.9300
C12 C11 1.391(11)
C4 H4 0.9300
C24 H24 0.9300
C24 C23 1.379(10)
C7 H7 0.9300
C7 C6 1.412(12)
C20 H20 0.9300
C20 C35 1.372(10)
C5A H5A 0.9300
C2 H2 0.9300
C19A H19A 0.9300
C19A C18A 1.380(13)
C19A C20A 1.379(12)
C12A H12A 0.9300
C18A H18A 0.9300
C18A C17A 1.391(11)
C15 H15 0.9300
C15A H15A 0.9300
C15A C14A 1.385(12)
C10 H10 0.9300
C10 C11 1.386(10)
C5 H5 0.9300
C5 C6 1.402(12)
C39A C24A 1.417(10)
C39A C40A 1.444(10)
C2A H2A 0.9300
C2A C3A 1.374(11)
C10A H10A 0.9300
C3A H3A 0.9300
C22A H22A 0.9300
C23 H23 0.9300
C24A H24A 0.9300
C11 H11 0.9300
C40 C25 1.145(12)
C6 H6 0.9300
C40A C25A 1.169(12)
C20A H20A 0.9300
C13A H13A 0.9300
C13A C14A 1.386(12)
C14A H14A 0.9300
C25A H25A 0.9300
C25 H25 0.9300
C41A H41A 0.9700
C41A H41B 0.9700
C41 H41C 0.9700
C41 H41D 0.9700
N3 C35 1.360(9)
N3A C17A 1.339(9)
C17A H17A 0.9300

loop_
_geom_torsion_atom_site_label_1
_geom_torsion_atom_site_label_2
_geom_torsion_atom_site_label_3
_geom_torsion_atom_site_label_4
_geom_torsion
Ir1 C31 C30 C29 3.5(8)
Ir1 C31 C30 C5 -177.8(5)
Ir1 C31 C8 C7 176.7(5)
Ir1 N4 C28 C37 -169.3(5)
Ir1 N4 C36 C21 172.8(5)
Ir1 N4 C36 C35 -6.0(8)
Ir1 C34 C16 C15 -179.9(6)
Ir1 C34 C33 C32 -0.3(8)
Ir1 C34 C33 C13 179.7(6)
Ir1 N1 C1 C2 -177.4(6)
Ir1 N1 C29 C30 -1.5(7)
Ir1 N1 C29 C4 177.1(5)
Ir1 N3 C35 C36 -3.8(8)
Ir1 N3 C35 C20 177.2(6)
Ir1A C31A C30A C29A 2.8(7)
Ir1A C31A C30A C5A -177.4(5)
Ir1A C31A C8A C7A 177.2(5)
Ir1A N4A C36A C35A 8.4(8)
Ir1A N4A C36A C21A -169.9(5)
Ir1A N4A C28A C37A 172.2(5)
Ir1A N1A C29A C30A 2.5(7)
Ir1A N1A C29A C4A -177.6(5)
Ir1A N1A C1A C2A 175.9(5)
Ir1A C34A C33A C32A -0.4(8)
Ir1A C34A C33A C13A 179.4(5)
Ir1A C34A C16A C15A 180.0(5)
Ir1A N2A C9A C10A -176.0(5)
Ir1A N2A C32A C33A -3.4(7)
Ir1A N2A C32A C12A 176.8(5)
Ir1A N3A C17A C18A 176.0(6)
C31A C30A C29A N1A -3.4(8)
C31A C30A C29A C4A 176.6(6)
C31A C30A C5A C6A -0.8(11)
C31A C8A C7A C6A -0.5(11)
N4A C36A C35A C20A 170.9(7)
N4A C36A C35A N3A -6.5(10)
N4A C36A C21A C22A -2.2(11)
N4A C28A C37A C22A -3.8(11)
N4A C28A C37A C38A 178.2(6)
C31 C30 C29 N1 -1.3(9)
C31 C30 C29 C4 -179.8(7)
C31 C30 C5 C6 1.5(11)
C31 C8 C7 C6 -0.8(11)
N4 C28 C37 C22 -2.4(11)
N4 C28 C37 C38 177.4(7)
N4 C36 C21 C22 -2.8(11)
N4 C36 C35 C20 -174.6(7)
N4 C36 C35 N3 6.4(9)
N1A C29A C4A C3A 1.6(11)
N1A C1A C2A C3A 1.0(11)
C30 C31 C8 C7 1.9(10)
C30 C29 C4 C3 178.6(7)
C30 C5 C6 C7 -0.3(11)
C34 C16 C15 C14 2.2(12)
C34 C33 C13 C14 -1.2(11)
C17 C18 C19 C20 1.4(12)
C17 N3 C35 C36 178.4(6)
C17 N3 C35 C20 -0.6(10)
C34A C33A C32A N2A 2.5(9)
C34A C33A C32A C12A -177.8(6)
C34A C33A C13A C14A -0.5(11)
C34A C16A C15A C14A 2.4(12)
N1 C1 C2 C3 0.8(12)
N1 C29 C4 C3 0.2(11)
N2A C9A C10A C11A 0.5(11)
N2A C32A C12A C11A -1.3(10)
C36A N4A C28A C37A 0.5(10)
C36A C35A C20A C19A -177.4(8)
C36A C35A N3A Ir1A 1.4(8)
C36A C35A N3A C17A 179.4(7)
C36A C21A C22A C37A -1.3(11)
C30A C31A C8A C7A 2.8(10)
C30A C29A C4A C3A -178.4(7)
C29A N1A C1A C2A 0.0(10)
C29A C30A C5A C6A 179.0(7)
C29A C4A C3A C2A -0.6(12)
C28A N4A C36A C35A -179.1(6)
C28A N4A C36A C21A 2.6(10)
C28A C37A C22A C21A 4.2(10)
C28A C37A C38A C27A -37.6(10)
C28A C37A C38A C23A 143.9(7)
C28 N4 C36 C21 1.8(10)
C28 N4 C36 C35 -177.0(6)
C28 C37 C22 C21 1.2(11)
C28 C37 C38 C27 -25.9(11)
C28 C37 C38 C23 156.8(7)
C8A C31A C30A C29A 178.0(6)
C8A C31A C30A C5A -2.1(10)
C9 C10 C11 C12 0.5(12)
C1 N1 C29 C30 -179.1(6)
C1 N1 C29 C4 -0.5(10)
C26A C27A C38A C37A -177.9(6)
C26A C27A C38A C23A 0.5(10)
C26A C39A C24A C23A 0.6(10)
C32 C33 C13 C14 178.7(7)
C32 C12 C11 C10 -0.4(12)
C9A N2A C32A C33A -179.2(6)
C9A N2A C32A C12A 1.1(10)
C29 C30 C5 C6 -179.9(6)
C29 N1 C1 C2 0.0(11)
C33A C34A C16A C15A -2.0(10)
C33A C32A C12A C11A 179.0(7)
C33A C13A C14A C15A 0.9(12)
C16 C34 C33 C32 -178.5(6)
C16 C34 C33 C13 1.5(10)
C33 C34 C16 C15 -1.9(11)
C33 C32 C12 C11 180.0(7)
C33 C32 N2 Ir1 1.3(7)
C33 C32 N2 C9 -178.9(6)
C33 C13 C14 C15 1.4(12)
C18 C17 N3 Ir1 -177.5(6)
C18 C17 N3 C35 0.1(11)
C18 C19 C20 C35 -1.9(12)
C35A C36A C21A C22A 179.7(7)
C35A N3A C17A C18A -1.7(12)
C1A N1A C29A C30A 178.7(6)
C1A N1A C29A C4A -1.3(10)
C1A C2A C3A C4A -0.7(12)
C32A N2A C9A C10A -0.7(10)
C32A C33A C13A C14A 179.2(7)
C8 C31 C30 C29 179.1(6)
C8 C31 C30 C5 -2.3(10)
C8 C7 C6 C5 0.0(11)
C37 C22 C21 C36 1.3(11)
C37 C38 C23 C24 179.5(7)
C36 N4 C28 C37 0.9(11)
C27 C38 C23 C24 2.1(12)
C27 C26 C39 C24 0.9(12)
C27 C26 C39 C40 -179.0(7)
C13 C14 C15 C16 -1.9(12)
C22 C37 C38 C27 153.9(7)
C22 C37 C38 C23 -23.4(11)
C21 C36 C35 C20 6.7(12)
C21 C36 C35 N3 -172.2(7)
C16A C34A C33A C32A -178.7(6)
C16A C34A C33A C13A 1.0(10)
C16A C15A C14A C13A -1.8(12)
C38 C37 C22 C21 -178.5(7)
C38 C27 C26 C39 1.1(12)
C21A C36A C35A C20A -10.8(12)
C21A C36A C35A N3A 171.8(7)
C26 C27 C38 C37 -179.9(7)
C26 C27 C38 C23 -2.5(12)
C26 C39 C24 C23 -1.4(12)
C19 C20 C35 C36 -177.4(7)
C19 C20 C35 N3 1.5(11)
C7A C6A C5A C30A 3.2(12)
C27A C26A C39A C24A 0.3(11)
C27A C26A C39A C40A -179.3(7)
C39 C24 C23 C38 -0.1(13)
C12 C32 C33 C34 178.8(7)
C12 C32 C33 C13 -1.1(12)
C12 C32 N2 Ir1 -178.2(5)
C12 C32 N2 C9 1.6(10)
C4 C3 C2 C1 -1.2(12)
C5A C30A C29A N1A 176.7(6)
C5A C30A C29A C4A -3.2(11)
C5A C6A C7A C8A -2.6(12)
C2 C3 C4 C29 0.7(12)
C19A C18A C17A N3A -0.1(14)
C12A C11A C10A C9A -0.7(11)
C18A C19A C20A C35A -1.7(14)
C10 C9 N2 Ir1 178.3(5)
C10 C9 N2 C32 -1.6(10)
C5 C30 C29 N1 -180.0(6)
C5 C30 C29 C4 1.5(11)
C39A C26A C27A C38A -0.9(11)
C10A C11A C12A C32A 1.1(11)
C22A C37A C38A C27A 144.5(7)
C22A C37A C38A C23A -34.0(10)
C38A C37A C22A C21A -177.9(7)
C38A C23A C24A C39A -1.0(11)
C24A C23A C38A C37A 178.8(6)
C24A C23A C38A C27A 0.4(10)
C40 C39 C24 C23 178.6(8)
C40A C39A C24A C23A -179.8(7)
C20A C35A N3A Ir1A -176.0(6)
C20A C35A N3A C17A 1.9(12)
C20A C19A C18A C17A 1.8(14)
C13A C33A C32A N2A -177.2(6)
C13A C33A C32A C12A 2.5(11)
N3 C17 C18 C19 -0.6(12)
N2 C9 C10 C11 0.5(11)
N2 C32 C33 C34 -0.6(9)
N2 C32 C33 C13 179.4(7)
N2 C32 C12 C11 -0.6(11)
N3A C35A C20A C19A -0.1(13)
C35 C36 C21 C22 175.8(7)
